data_2009375
loop_
_publ_author_name
'Staples, R.J.'
'Elduque, A.'
'Grant, T.'
'Fackler, J.P. Jr'

_publ_section_title
;
 Structure of trichloro(triphenylphosphine)gold(III),
 [AuCl~3~{P(C~6~H~5~)~3~}]
;
_journal_issue 1
_journal_name_full 'Acta Crystallographica Section C'
_journal_page_first 39
_journal_page_last 40
_journal_paper_doi 10.1107/S0108270193006043
_journal_volume 50
_journal_year 1994
_chemical_formula_sum 'C18 H15 Au Cl3 P'
_chemical_formula_weight 565.6
_space_group_IT_number 14
_space_group_name_Hall '-P 2yn'
_space_group_name_H-M_alt 'P 1 21/n 1'
_symmetry_cell_setting monoclinic
_symmetry_space_group_name_H-M 'P 1 21/n 1'
_cell_angle_alpha 90
_cell_angle_beta 90.87(3)
_cell_angle_gamma 90
_cell_formula_units_Z 4
_cell_length_a 9.881(5)
_cell_length_b 13.393(6)
_cell_length_c 14.396(5)
_cell_measurement_reflns_used 25
_cell_measurement_temperature 293
_cell_measurement_theta_max 30
_cell_measurement_theta_min 25
_cell_volume 1904.9(14)
_diffrn_measurement_device 'Nicolet? R3m/E'
_diffrn_measurement_method Wycoff
_diffrn_radiation_type MoK\a
_diffrn_radiation_wavelength 0.71073
_diffrn_reflns_limit_h_max 12
_diffrn_reflns_limit_h_min 0
_diffrn_reflns_limit_k_max 16
_diffrn_reflns_limit_k_min 0
_diffrn_reflns_limit_l_max 18
_diffrn_reflns_limit_l_min -18
_diffrn_reflns_number 3839
_diffrn_reflns_theta_max 22.5
_diffrn_standards_decay_% <1
_diffrn_standards_interval_count 97
_diffrn_standards_number 3
_exptl_absorpt_coefficient_mu 8.213
_exptl_absorpt_correction_T_max 0.897
_exptl_absorpt_correction_T_min 0.652
_exptl_absorpt_correction_type empirical
_exptl_crystal_colour yellow
_exptl_crystal_density_diffrn 1.97
_exptl_crystal_size_max 0.2
_exptl_crystal_size_mid 0.2
_exptl_crystal_size_min 0.1
_refine_diff_density_max 0.71
_refine_diff_density_min -1.45
_refine_ls_goodness_of_fit_obs 1.25
_refine_ls_hydrogen_treatment noref
_refine_ls_number_parameters 208
_refine_ls_number_reflns 2521
_refine_ls_R_factor_obs 0.029
_refine_ls_shift/esd_max 0.019
_refine_ls_structure_factor_coef F
_refine_ls_weighting_details w=[\s^2^(F~o~)+0.00019F~o~^2^]^-1^
_refine_ls_weighting_scheme calc
_refine_ls_wR_factor_obs 0.028
_reflns_number_observed 2521
_reflns_number_total 3721
_reflns_observed_criterion F~o~^2^>3\s(F~o~)^2^
_cod_data_source_file cr1064.cif
_cod_data_source_block cr1064_structure_1_of_1
_cod_depositor_comments
;
The following automatic conversions were performed:
'_symmetry_cell_setting' value 'Monoclinic' changed to 'monoclinic'
according to '/home/saulius/struct/CIF-dictionaries/cif_core.dic'
dictionary named 'cif_core.dic' version 2.4.1 from 2010-06-29.

Automatic conversion script
Id: cif_fix_enum 1527 2010-12-29 10:47:43Z saulius 

The following automatic conversions were performed:

'_symmetry_cell_setting' value 'Monoclinic' changed to 'monoclinic'
according to /home/saulius/struct/CIF-dictionaries/cif_core.dic
dictionary named 'cif_core.dic' version 2.4.1 from 2010-06-29.

Automatic conversion script
Id: cif_fix_values 1715 2011-07-08 13:25:40Z adriana 

The following automatic conversions were performed:

'_refine_ls_weighting_scheme' value
'w=[\s^2^(F~o~)+0.00019F~o~^2^]^-1^' was changed to 'calc'. New tag
'_refine_ls_weighting_details' was created. The value of the new tag
was set to 'w=[\s^2^(F~o~)+0.00019F~o~^2^]^-1^'.

Automatic conversion script
Id: cif_fix_values 3143 2015-03-26 13:38:13Z robertas 
;
_cod_original_cell_volume 1905.0(10)
_cod_original_sg_symbol_H-M 'P 21/n'
_cod_original_formula_sum 'Au1 Cl3 P1 C18 H15'
_cod_database_code 2009375

loop_
_space_group_symop_id
_space_group_symop_operation_xyz
1 x,y,z
2 -x+1/2,y+1/2,-z+1/2
3 -x,-y,-z
4 x+1/2,-y+1/2,z+1/2

loop_
_atom_site_label
_atom_site_fract_x
_atom_site_fract_y
_atom_site_fract_z
_atom_site_U_iso_or_equiv
Au(1) .44470(10) -.05390(10) .14020(10) .0340(10)
Cl(1) .6507(2) .0222(2) .1365(2) .0620(10)
Cl(2) .2367(2) -.12810(10) .14790(10) .0510(10)
Cl(3) .5326(2) -.1960(2) .06720(10) .0600(10)
P(1) .3507(2) .07880(10) .22150(10) .0330(10)
C(1) .1853(6) .1107(5) .1710(5) .035(2)
C(2) .1659(7) .1029(5) .0753(5) .046(2)
C(3) .0429(7) .1285(6) .0355(5) .055(3)
C(4) -.0613(7) .1615(6) .0903(6) .059(3)
C(5) -.0416(7) .1693(7) .1840(7) .068(3)
C(6) .0815(7) .1445(6) .2260(5) .053(3)
C(7) .4505(6) .1928(5) .2236(4) .035(2)
C(8) .4226(6) .2679(5) .1592(5) .042(2)
C(9) .4992(8) .3573(6) .1618(6) .057(3)
C(10) .5988(8) .3685(7) .2269(6) .061(3)
C(11) .6279(7) .2958(7) .2906(6) .059(3)
C(12) .5552(6) .2059(5) .2886(5) .047(3)
C(13) .3355(6) .0396(5) .3417(5) .037(2)
C(14) .2941(7) .1108(5) .4070(5) .047(3)
C(15) .2750(8) .0835(6) .4981(5) .059(3)
C(16) .2968(8) -.0149(7) .5257(5) .060(3)
C(17) .3386(8) -.0850(6) .4632(5) .057(3)
C(18) .3576(7) -.0581(5) .3705(5) .047(2)
H(2) .2381 .0797 .0370 ?
H(3) .0298 .1234 -.0305 ?
H(4) -.1472 .1789 .0627 ?
H(5) -.1144 .1924 .2219 ?
H(6) .0941 .1507 .2920 ?
H(8) .3520 .2591 .1133 ?
H(9) .4808 .4097 .1178 ?
H(10) .6503 .4292 .2282 ?
H(11) .6977 .3062 .3367 ?
H(12) .5774 .1534 .3316 ?
H(14) .2791 .1786 .3881 ?
H(15) .2467 .1324 .5426 ?
H(16) .2822 -.0338 .5890 ?
H(17) .3548 -.1524 .4829 ?
H(18) .3862 -.1074 .3265 ?

loop_
_geom_angle_atom_site_label_1
_geom_angle_atom_site_label_2
_geom_angle_atom_site_label_3
_geom_angle
_geom_angle_publ_flag
Cl(1) Au(1) Cl(2) 178.40(10) yes
Cl(2) Au(1) Cl(3) 90.50(10) yes
Cl(2) Au(1) P(1) 86.60(10) yes
Au(1) P(1) C(1) 109.8(2) yes
C(1) P(1) C(7) 107.0(3) yes
C(1) P(1) C(13) 111.1(3) yes
P(1) C(1) C(2) 119.0(5) yes
C(2) C(1) C(6) 120.0(6) yes
C(2) C(3) C(4) 120.2(7) yes
C(4) C(5) C(6) 121.5(8) yes
P(1) C(7) C(8) 119.5(5) yes
C(8) C(7) C(12) 119.6(6) yes
C(8) C(9) C(10) 119.5(7) yes
C(10) C(11) C(12) 119.7(7) yes
P(1) C(13) C(14) 118.0(5) yes
C(14) C(13) C(18) 119.1(6) yes
C(14) C(15) C(16) 119.9(7) yes
C(16) C(17) C(18) 119.8(7) yes
Cl(1) Au(1) Cl(3) 90.90(10) yes
Cl(1) Au(1) P(1) 91.90(10) yes
Cl(3) Au(1) P(1) 175.50(10) yes
Au(1) P(1) C(7) 115.4(2) yes
Au(1) P(1) C(13) 107.3(2) yes
C(7) P(1) C(13) 106.2(3) yes
P(1) C(1) C(6) 121.0(5) yes
C(1) C(2) C(3) 120.0(7) yes
C(3) C(4) C(5) 119.6(7) yes
C(1) C(6) C(5) 118.8(7) yes
P(1) C(7) C(12) 120.9(5) yes
C(7) C(8) C(9) 119.5(6) yes
C(9) C(10) C(11) 121.9(8) yes
C(7) C(12) C(11) 119.7(7) yes
P(1) C(13) C(18) 122.8(5) yes
C(13) C(14) C(15) 120.2(7) yes
C(15) C(16) C(17) 120.7(7) yes
C(13) C(18) C(17) 120.3(7) yes

loop_
_geom_bond_atom_site_label_1
_geom_bond_atom_site_label_2
_geom_bond_distance
_geom_bond_publ_flag
Au(1) Cl(1) 2.278(2) yes
Au(1) Cl(3) 2.347(2) yes
P(1) C(1) 1.828(6) yes
P(1) C(13) 1.817(7) yes
C(1) C(6) 1.382(10) yes
C(3) C(4) 1.379(11) yes
C(5) C(6) 1.390(11) yes
C(7) C(12) 1.394(9) yes
C(9) C(10) 1.357(12) yes
C(11) C(12) 1.402(11) yes
C(13) C(18) 1.389(10) yes
C(15) C(16) 1.392(12) yes
C(17) C(18) 1.398(11) yes
Au(1) Cl(2) 2.287(2) yes
Au(1) P(1) 2.329(2) yes
P(1) C(7) 1.818(6) yes
C(1) C(2) 1.392(10) yes
C(2) C(3) 1.379(10) yes
C(4) C(5) 1.364(14) yes
C(7) C(8) 1.392(9) yes
C(8) C(9) 1.418(10) yes
C(10) C(11) 1.366(12) yes
C(13) C(14) 1.404(10) yes
C(14) C(15) 1.378(11) yes
C(16) C(17) 1.368(11) yes
